data_7214527
loop_
_publ_author_name
'Li, Ya-Min'
'Xiao, Chang-Yu'
'Zhang, Xu-Dong'
'Xu, Yan-Qing'
'Lun, Hui-Jie'
'Niu, Jing-Yang'

_publ_section_title
;
 MnII, CuII and CoII coordination polymers showing antiferromagnetism, and
 the coexistence of spin frustration and long range magnetic ordering
;
_journal_issue 38
_journal_name_full CrystEngComm
_journal_page_first 7756
_journal_paper_doi 10.1039/c3ce41046c
_journal_volume 15
_journal_year 2013
_chemical_formula_sum 'C8 H4 Mn O4'
_chemical_formula_weight 219.05
_chemical_name_systematic
;
?
;
_space_group_IT_number 13
_symmetry_cell_setting monoclinic
_symmetry_space_group_name_Hall '-P 2yc'
_symmetry_space_group_name_H-M 'P 1 2/c 1'
_atom_sites_solution_hydrogens geom
_atom_sites_solution_primary direct
_atom_sites_solution_secondary difmap
_audit_creation_method SHELXL-97
_cell_angle_alpha 90.00
_cell_angle_beta 115.82(3)
_cell_angle_gamma 90.00
_cell_formula_units_Z 2
_cell_length_a 4.664(2)
_cell_length_b 13.625(6)
_cell_length_c 6.339(2)
_cell_measurement_temperature 296(2)
_cell_volume 362.6(3)
_computing_cell_refinement 'Bruker XSCANS'
_computing_data_collection 'Bruker XSCANS'
_computing_data_reduction 'Bruker SHELXTL'
_computing_molecular_graphics 'Bruker SHELXTL'
_computing_publication_material 'Bruker SHELXTL'
_computing_structure_refinement 'SHELXL-97 (Sheldrick, 1997)'
_computing_structure_solution 'SHELXS-97 (Sheldrick, 1990)'
_diffrn_ambient_temperature 293(2)
_diffrn_measured_fraction_theta_full 0.992
_diffrn_measured_fraction_theta_max 0.992
_diffrn_measurement_device_type 'Bruker P4'
_diffrn_measurement_method '\w scans'
_diffrn_radiation_monochromator graphite
_diffrn_radiation_source 'fine-focus sealed tube'
_diffrn_radiation_type MoK\a
_diffrn_radiation_wavelength 0.71073
_diffrn_reflns_av_R_equivalents 0.0413
_diffrn_reflns_av_sigmaI/netI 0.0352
_diffrn_reflns_limit_h_max 5
_diffrn_reflns_limit_h_min -5
_diffrn_reflns_limit_k_max 16
_diffrn_reflns_limit_k_min -15
_diffrn_reflns_limit_l_max 7
_diffrn_reflns_limit_l_min -7
_diffrn_reflns_number 2341
_diffrn_reflns_theta_full 24.99
_diffrn_reflns_theta_max 24.99
_diffrn_reflns_theta_min 2.99
_exptl_absorpt_coefficient_mu 1.790
_exptl_absorpt_correction_T_max 0.699
_exptl_absorpt_correction_T_min 0.630
_exptl_absorpt_correction_type empirical
_exptl_crystal_colour pink
_exptl_crystal_density_diffrn 2.006
_exptl_crystal_density_method 'not measured'
_exptl_crystal_description strip
_exptl_crystal_F_000 218
_exptl_crystal_size_max 0.36
_exptl_crystal_size_mid 0.22
_exptl_crystal_size_min 0.20
_refine_diff_density_max 1.162
_refine_diff_density_min -0.487
_refine_diff_density_rms 0.132
_refine_ls_extinction_coef 0.044(14)
_refine_ls_extinction_expression Fc^*^=kFc[1+0.001xFc^2^\l^3^/sin(2\q)]^-1/4^
_refine_ls_extinction_method SHELXL
_refine_ls_goodness_of_fit_ref 1.218
_refine_ls_hydrogen_treatment geom
_refine_ls_matrix_type full
_refine_ls_number_parameters 63
_refine_ls_number_reflns 642
_refine_ls_number_restraints 0
_refine_ls_restrained_S_all 1.218
_refine_ls_R_factor_all 0.0459
_refine_ls_R_factor_gt 0.0435
_refine_ls_shift/su_max 0.000
_refine_ls_shift/su_mean 0.000
_refine_ls_structure_factor_coef Fsqd
_refine_ls_weighting_details 'calc w=1/[\s^2^(Fo^2^)+(0.0694P)^2^+0.5648P] where P=(Fo^2^+2Fc^2^)/3'
_refine_ls_weighting_scheme calc
_refine_ls_wR_factor_gt 0.1193
_refine_ls_wR_factor_ref 0.1199
_reflns_number_gt 627
_reflns_number_total 642
_reflns_threshold_expression >2sigma(I)
_cod_data_source_file c3ce41046c.txt
_cod_data_source_block l
_cod_depositor_comments
;
The following automatic conversions were performed:

'_symmetry_cell_setting' value 'Monoclinic' changed to 'monoclinic'
according to
/usr/data/users/saulius/automatic-downloads/retrospective/RSC/lib/dictionaries/cif_core.dic
dictionary named 'cif_core.dic' version 2.4.2 from 2011-04-26.

Automatic conversion script
Id: cif_fix_values 2281 2013-09-26 08:29:07Z andrius 
;
_cod_original_sg_symbol_H-M P2/c
_cod_database_code 7214527

loop_
_symmetry_equiv_pos_as_xyz
'x, y, z'
'-x, y, -z+1/2'
'-x, -y, -z'
'x, -y, z-1/2'

loop_
_atom_site_label
_atom_site_type_symbol
_atom_site_fract_x
_atom_site_fract_y
_atom_site_fract_z
_atom_site_U_iso_or_equiv
_atom_site_adp_type
_atom_site_occupancy
_atom_site_symmetry_multiplicity
_atom_site_calc_flag
_atom_site_refinement_flags
Mn1 Mn 0.0000 0.44717(5) 0.7500 0.0146(4) Uani 1 2 d S
O1 O 0.1976(6) 0.42976(17) 0.4867(4) 0.0159(6) Uani 1 1 d .
O2 O 0.6362(6) 0.34852(18) 0.5431(5) 0.0228(7) Uani 1 1 d .
C1 C 0.3412(8) 0.3542(2) 0.4611(6) 0.0160(8) Uani 1 1 d .
C2 C 0.1561(8) 0.2648(3) 0.3407(7) 0.0184(8) Uani 1 1 d .
C3 C 0.3050(9) 0.1757(3) 0.4243(8) 0.0289(10) Uani 1 1 d .
H3A H 0.5127 0.1753 0.5418 0.034(12) Uiso 1 1 d R
C4 C 0.1526(11) 0.0876(3) 0.3390(9) 0.0401(12) Uani 1 1 d .
H4A H 0.2554 0.0287 0.4006 0.038(13) Uiso 1 1 d R

loop_
_atom_site_aniso_label
_atom_site_aniso_U_11
_atom_site_aniso_U_22
_atom_site_aniso_U_33
_atom_site_aniso_U_23
_atom_site_aniso_U_13
_atom_site_aniso_U_12
Mn1 0.0106(5) 0.0212(5) 0.0107(5) 0.000 0.0034(4) 0.000
O1 0.0152(13) 0.0207(12) 0.0124(13) 0.0006(9) 0.0066(11) 0.0023(9)
O2 0.0125(13) 0.0277(14) 0.0247(16) -0.0068(11) 0.0049(12) -0.0014(10)
C1 0.0143(17) 0.0216(17) 0.0098(18) 0.0018(13) 0.0031(14) 0.0007(12)
C2 0.0128(17) 0.0246(18) 0.0171(18) -0.0001(14) 0.0059(15) 0.0001(14)
C3 0.0166(19) 0.028(2) 0.031(2) 0.0008(16) 0.0005(17) 0.0034(15)
C4 0.028(2) 0.023(2) 0.056(3) 0.005(2) 0.005(2) 0.0055(18)

loop_
_atom_type_symbol
_atom_type_description
_atom_type_scat_dispersion_real
_atom_type_scat_dispersion_imag
_atom_type_scat_source
C C 0.0033 0.0016 'International Tables Vol C Tables 4.2.6.8 and 6.1.1.4'
H H 0.0000 0.0000 'International Tables Vol C Tables 4.2.6.8 and 6.1.1.4'
Mn Mn 0.3368 0.7283 'International Tables Vol C Tables 4.2.6.8 and 6.1.1.4'
O O 0.0106 0.0060 'International Tables Vol C Tables 4.2.6.8 and 6.1.1.4'

loop_
_geom_angle_atom_site_label_1
_geom_angle_atom_site_label_2
_geom_angle_atom_site_label_3
_geom_angle
_geom_angle_site_symmetry_1
_geom_angle_site_symmetry_3
O2 Mn1 O2 101.03(15) 1_455 2_656
O2 Mn1 O1 154.82(10) 1_455 4_566
O2 Mn1 O1 94.47(10) 2_656 4_566
O2 Mn1 O1 94.47(10) 1_455 3_566
O2 Mn1 O1 154.82(10) 2_656 3_566
O1 Mn1 O1 78.78(13) 4_566 3_566
O2 Mn1 O1 87.13(10) 1_455 .
O2 Mn1 O1 85.16(10) 2_656 .
O1 Mn1 O1 114.08(10) 4_566 .
O1 Mn1 O1 75.85(10) 3_566 .
O2 Mn1 O1 85.16(10) 1_455 2_556
O2 Mn1 O1 87.13(10) 2_656 2_556
O1 Mn1 O1 75.85(10) 4_566 2_556
O1 Mn1 O1 114.08(10) 3_566 2_556
O1 Mn1 O1 167.86(13) . 2_556
O2 Mn1 Mn1 120.64(8) 1_455 3_567
O2 Mn1 Mn1 90.93(8) 2_656 3_567
O1 Mn1 Mn1 38.66(7) 4_566 3_567
O1 Mn1 Mn1 98.14(7) 3_566 3_567
O1 Mn1 Mn1 152.15(7) . 3_567
O1 Mn1 Mn1 37.18(6) 2_556 3_567
O2 Mn1 Mn1 90.93(8) 1_455 3_566
O2 Mn1 Mn1 120.64(8) 2_656 3_566
O1 Mn1 Mn1 98.14(7) 4_566 3_566
O1 Mn1 Mn1 38.66(7) 3_566 3_566
O1 Mn1 Mn1 37.18(6) . 3_566
O1 Mn1 Mn1 152.15(7) 2_556 3_566
Mn1 Mn1 Mn1 131.14(5) 3_567 3_566
C1 O1 Mn1 128.6(2) . 3_566
C1 O1 Mn1 126.1(2) . .
Mn1 O1 Mn1 104.15(10) 3_566 .
C1 O2 Mn1 131.5(2) . 1_655
O2 C1 O1 123.0(3) . .
O2 C1 C2 116.7(3) . .
O1 C1 C2 120.2(3) . .
C3 C2 C2 118.7(2) . 2
C3 C2 C1 115.9(3) . .
C2 C2 C1 125.32(18) 2 .
C4 C3 C2 121.7(4) . .
C4 C3 H3A 119.2 . .
C2 C3 H3A 119.1 . .
C4 C4 C3 119.5(2) 2 .
C4 C4 H4A 120.3 2 .
C3 C4 H4A 120.2 . .

loop_
_geom_bond_atom_site_label_1
_geom_bond_atom_site_label_2
_geom_bond_distance
_geom_bond_site_symmetry_2
Mn1 O2 2.114(3) 1_455
Mn1 O2 2.114(3) 2_656
Mn1 O1 2.170(3) 4_566
Mn1 O1 2.170(3) 3_566
Mn1 O1 2.243(3) .
Mn1 O1 2.243(3) 2_556
Mn1 Mn1 3.4812(11) 3_567
Mn1 Mn1 3.4812(11) 3_566
O1 C1 1.276(4) .
O1 Mn1 2.170(3) 3_566
O2 C1 1.243(4) .
O2 Mn1 2.114(3) 1_655
C1 C2 1.496(5) .
C2 C3 1.384(5) .
C2 C2 1.408(7) 2
C3 C4 1.379(6) .
C3 H3A 0.9300 .
C4 C4 1.378(9) 2
C4 H4A 0.9301 .
